data_9000713
loop_
_publ_author_name
'Winter, J. K.'
'Ghose, S.'

_publ_section_title
;
 Thermal expansion and high-temperature crystal chemistry of the Al2SiO5
 polymorphs
 T = 800 deg C
;
_journal_name_full 'American Mineralogist'
_journal_page_first 573
_journal_page_last 586
_journal_volume 64
_journal_year 1979
_chemical_formula_sum 'Al2 O5 Si'
_chemical_name_mineral Sillimanite
_space_group_IT_number 62
_symmetry_space_group_name_Hall '-P 2c 2ab'
_symmetry_space_group_name_H-M 'P b n m'
_cell_angle_alpha 90
_cell_angle_beta 90
_cell_angle_gamma 90
_cell_length_a 7.4998
_cell_length_b 7.7255
_cell_length_c 5.7978
_cell_formula_units_Z 4
_cell_volume 335.923
_database_code_amcsd 0000726
_diffrn_ambient_temperature 1073.15
_exptl_crystal_density_diffrn 3.204
_cod_original_formula_sum 'Al2 Si O5'
_cod_database_code 9000713

loop_
_space_group_symop_operation_xyz
x,y,z
x,y,1/2-z
-x,-y,1/2+z
1/2+x,1/2-y,1/2+z
1/2-x,1/2+y,1/2-z
1/2-x,1/2+y,z
1/2+x,1/2-y,-z
-x,-y,-z

loop_
_atom_site_aniso_label
_atom_site_aniso_U_11
_atom_site_aniso_U_22
_atom_site_aniso_U_33
_atom_site_aniso_U_12
_atom_site_aniso_U_13
_atom_site_aniso_U_23
Al1 0.01140 0.01603 0.01345 0.00000 -0.00044 -0.00023
Al2 0.01225 0.01633 0.01447 -0.00088 0.00000 0.00000
Si 0.01054 0.01421 0.01362 -0.00176 0.00000 0.00000
O1 0.01140 0.02177 0.01822 -0.00558 0.00000 0.00000
O2 0.01140 0.02207 0.01703 -0.00499 0.00000 0.00000
O3 0.02935 0.02993 0.03661 -0.01673 0.00000 0.00000
O4 0.02223 0.01693 0.01413 -0.00558 -0.00088 -0.00045

loop_
_atom_site_label
_atom_site_fract_x
_atom_site_fract_y
_atom_site_fract_z
Al1 0.00000 0.00000 0.00000
Al2 0.14120 0.34610 0.25000
Si 0.15230 0.34100 0.75000
O1 0.35940 0.41000 0.75000
O2 0.35700 0.43520 0.25000
O3 0.47770 0.00050 0.75000
O4 0.12470 0.22500 0.51450

loop_
_cod_related_entry_id
_cod_related_entry_database
_cod_related_entry_code
1 AMCSD 0000726
